data_7159217
loop_
_publ_author_name
'Offei, Samuel D.'
'Arman, Hadi D.'
'Yoshimoto, Francis K.'

_publ_section_title
;
 Synthesis of menarandroside A from dehydroepiandrosterone.
;
_journal_issue 15
_journal_name_full 'Organic &amp; biomolecular chemistry'
_journal_page_first 3172
_journal_page_last 3176
_journal_paper_doi 10.1039/d3ob00054k
_journal_volume 21
_journal_year 2023
_chemical_absolute_configuration ad
_chemical_formula_moiety 'C27 H44 O3 Si'
_chemical_formula_sum 'C27 H44 O3 Si'
_chemical_formula_weight 444.71
_space_group_crystal_system triclinic
_space_group_IT_number 1
_space_group_name_Hall 'P 1'
_space_group_name_H-M_alt 'P 1'
_atom_sites_solution_hydrogens geom
_atom_sites_solution_primary dual
_audit_creation_date 2020-08-12
_audit_creation_method
;
Olex2 1.3-ac4
(compiled 2019.10.09 svn.r3662 for Rigaku Oxford Diffraction, GUI svn.r5959)
;
_audit_update_record
;
2020-11-20 deposited with the CCDC.	2023-03-01 downloaded from the CCDC.
;
_cell_angle_alpha 92.2430(10)
_cell_angle_beta 92.1110(10)
_cell_angle_gamma 102.967(2)
_cell_formula_units_Z 2
_cell_length_a 6.38390(10)
_cell_length_b 11.7026(2)
_cell_length_c 17.9956(2)
_cell_measurement_reflns_used 22416
_cell_measurement_temperature 100.00(10)
_cell_measurement_theta_max 75.6290
_cell_measurement_theta_min 2.4660
_cell_volume 1307.69(4)
_computing_cell_refinement 'CrysAlisPro 1.171.40.63a (Rigaku OD, 2019)'
_computing_data_collection 'CrysAlisPro 1.171.40.63a (Rigaku OD, 2019)'
_computing_data_reduction 'CrysAlisPro 1.171.40.63a (Rigaku OD, 2019)'
_computing_molecular_graphics 'Olex2 1.3-ac4 (Dolomanov et al., 2009)'
_computing_publication_material 'Olex2 1.3-ac4 (Dolomanov et al., 2009)'
_computing_structure_refinement 'ShelXL 2018/3 (Sheldrick, 2015)'
_computing_structure_solution 'SHELXT 2018/2 (Sheldrick, 2018)'
_diffrn_ambient_environment N~2~
_diffrn_ambient_temperature 100.00(10)
_diffrn_detector 'Hybrid Pixel Array Detector'
_diffrn_detector_area_resol_mean 10.0000
_diffrn_detector_type HyPix
_diffrn_measured_fraction_theta_full 0.999
_diffrn_measured_fraction_theta_max 0.963
_diffrn_measurement_details
;
List of Runs (angles in degrees, time in seconds):

  # Type    Start    End  Width  t~exp~   \w     \q     \k     \f   Frames
#--------------------------------------------------------------------------
  1  \w    -76.00  -4.00   0.50    0.10    --  -46.75 108.00  42.00  144
  2  \w     24.00  79.00   0.50    0.10    --   46.75-108.00 -54.00  110
  3  \w   -139.00-104.00   0.50    0.40    --  -88.50-108.00 -54.00   70
  4  \w    -73.00 -48.00   0.50    0.40    --  -88.50 108.00  42.00   50
  5  \w     48.00 107.00   0.50    0.40    --  105.44-108.00 -54.00  118
  6  \w    113.00 154.00   0.50    0.40    --  105.44 108.00  42.00   82
  7  \w     -7.00  22.00   0.50    0.10    --   12.00  74.00 171.16   58
  8  \w    -26.00   0.00   0.50    0.10    --  -24.00 -76.00  80.75   52
  9  \w      7.00  32.00   0.50    0.10    --   28.00  70.00 -51.76   50
 10  \w      7.00  32.00   0.50    0.10    --   28.00  70.00-156.80   50
 11  \w     13.00  38.00   0.50    0.10    --   32.00  65.00  22.17   50
 12  \w     18.00  43.00   0.50    0.10    --   36.00  63.00 -37.32   50
 13  \w     18.00  43.00   0.50    0.10    --   36.00  63.00  91.90   50
 14  \w     18.00  43.00   0.50    0.10    --   36.00  63.00-115.06   50
 15  \w     22.00  48.00   0.50    0.10    --   36.00  60.00-157.84   52
 16  \w    -48.00 -23.00   0.50    0.10    --  -40.00 -61.00  17.83   50
 17  \w     31.00  57.00   0.50    0.10    --   40.00  57.00  51.21   52
 18  \w     23.00  48.00   0.50    0.10    --   40.00  59.00 163.19   50
 19  \w     23.00  48.00   0.50    0.10    --   40.00  60.00 -90.15   50
 20  \w    -60.00 -29.00   0.50    0.10    --  -46.75  57.00  60.00   62
 21  \w     -1.00  26.00   0.50    0.10    --  -46.75  57.00  60.00   54
 22  \w     59.00  95.00   0.50    0.10    --   46.75-125.00-150.00   72
 23  \w     34.00  59.00   0.50    0.10    --   46.75  52.00 141.41   50
 24  \w   -108.00 -82.00   0.50    0.10    --  -56.00 -56.00-117.42   52
 25  \w    -73.00 -40.00   0.50    0.10    --  -56.00 -56.00 -40.67   66
 26  \w    -70.00 -43.00   0.50    0.10    --  -56.00 -55.00-144.81   54
 27  \w   -128.00-102.00   0.50    0.10    --  -56.00 -56.00 137.15   52
 28  \w    -82.00 -41.00   0.50    0.10    --  -56.00 -56.00 137.15   82
 29  \w   -100.00 -75.00   0.50    0.10    --  -56.00 -56.00 -40.67   50
 30  \w   -127.00 -84.00   0.50    0.10    --  -56.00 -52.00  84.01   86
 31  \w    -76.00 -43.00   0.50    0.10    --  -56.00 -52.00  84.01   66
 32  \w    -68.00 -41.00   0.50    0.10    --  -56.00 -56.00-117.42   54
 33  \w   -113.00 -45.00   0.50    0.10    --  -60.00 -54.00  36.85  136
 34  \w   -117.00 -91.00   0.50    0.40    --  -68.00 -52.00 -14.60   52
 35  \w    -91.00 -52.00   0.50    0.40    --  -68.00 -55.00 -67.82   78
 36  \w    -91.00 -55.00   0.50    0.40    --  -68.00 -52.00 168.11   72
 37  \w    -78.00 -53.00   0.50    0.40    --  -68.00 -52.00 -14.60   50
 38  \w    -81.00 -55.00   0.50    0.40    --  -72.00 -54.00  79.70   52
 39  \w    -86.00 -60.00   0.50    0.40    --  -76.00 -51.00-120.13   52
 40  \w    -85.00 -60.00   0.50    0.40    --  -76.00 -56.00 -79.21   50
 41  \w    -87.00 -61.00   0.50    0.40    --  -76.00 -54.00-170.38   52
 42  \w    -85.00 -59.00   0.50    0.40    --  -76.00 -54.00  16.96   52
 43  \w    -91.00 -65.00   0.50    0.40    --  -80.00 -51.00  41.32   52
 44  \w    -91.00 -65.00   0.50    0.40    --  -80.00 -55.00 123.58   52
 45  \w    -89.00 -63.00   0.50    0.40    --  -80.00 -54.00 147.11   52
 46  \w    -90.00 -64.00   0.50    0.40    --  -80.00 -56.00 -22.86   52
 47  \w    -98.00 -73.00   0.50    0.40    --  -88.50 -54.00-170.25   50
 48  \w   -160.00-127.00   0.50    0.40    --  -88.50 -94.00-120.00   66
 49  \w   -121.00 -73.00   0.50    0.40    --  -88.50 -54.00  80.36   96
 50  \w   -108.00 -72.00   0.50    0.40    --  -88.50 -54.00 -89.29   72
 51  \w   -113.00 -74.00   0.50    0.40    --  -88.50 -55.00-174.24   78
 52  \w   -159.00-111.00   0.50    0.40    --  -88.50 -54.00 -89.29   96
 53  \w   -160.00-127.00   0.50    0.40    --  -88.50 -51.00 -51.35   66
 54  \w   -157.00-125.00   0.50    0.40    --  -88.50 -49.00-116.17   64
 55  \w    -98.00 -73.00   0.50    0.40    --  -88.50 -55.00 -32.76   50
 56  \w   -134.00-108.00   0.50    0.40    --  -88.50 -55.00 -32.76   52
 57  \w   -100.00 -74.00   0.50    0.40    --  -88.50 -55.00-136.05   52
 58  \w   -106.00 -72.00   0.50    0.40    --  -88.50 -51.00 -51.35   68
 59  \w   -100.00 -73.00   0.50    0.40    --  -88.50 -53.00 119.32   54
 60  \w   -106.00 -73.00   0.50    0.40    --  -88.50 -52.00-152.18   66
 61  \w   -159.00-113.00   0.50    0.40    --  -88.50 -52.00-152.18   92
 62  \w   -101.00 -75.00   0.50    0.40    --  -88.50 -49.00-116.17   52
 63  \w   -160.00-108.00   0.50    0.40    --  -88.50 -55.00-136.05  104
 64  \w   -155.00-129.00   0.50    0.40    --  -88.50 -54.00-170.25   52
 65  \w   -116.00 -74.00   0.50    0.40    --  -88.50 -53.00 -78.80   84
 66  \w   -144.00-118.00   0.50    0.40    --  -88.50 -77.00 -30.00   52
 67  \w   -159.00-123.00   0.50    0.40    --  -88.50 -55.00-174.24   72
 68  \w   -102.00 -76.00   0.50    0.40    --  -88.50 -52.00 152.11   52
 69  \w   -158.00-123.00   0.50    0.40    --  -88.50 -52.00 152.11   70
 70  \w   -100.00 -73.00   0.50    0.40    --  -88.50 -52.00  42.61   54
 71  \w    -48.00 -23.00   0.50    0.40    --  -88.50  45.00 120.00   50
 72  \w    -68.00 -19.00   0.50    0.40    --  -88.50  77.00-180.00   98
 73  \w   -106.00 -73.00   0.50    0.40    --  -88.50 -53.00  26.61   66
 74  \w   -157.00-122.00   0.50    0.40    --  -88.50 -53.00  26.61   70
 75  \w   -116.00 -73.00   0.50    0.40    --  -88.50 -52.00-129.01   86
 76  \w   -100.00 -74.00   0.50    0.40    --  -88.50 -53.00-118.71   52
 77  \w   -150.00-124.00   0.50    0.40    --  -88.50 -52.00-129.01   52
 78  \w   -102.00 -73.00   0.50    0.40    --  -88.50 -53.00 102.73   58
 79  \w   -109.00 -73.00   0.50    0.40    --  -88.50 -55.00  13.23   72
 80  \w    -99.00 -73.00   0.50    0.40    --  -88.50 -51.00 137.42   52
 81  \w   -145.00-119.00   0.50    0.40    --  -88.50 -55.00  13.23   52
 82  \w   -148.00-122.00   0.50    0.40    --  -88.50 -51.00 137.42   52
 83  \w   -158.00-133.00   0.50    0.40    --  -88.50 -53.00 170.63   50
 84  \w   -109.00 -74.00   0.50    0.40    --  -88.50 -53.00 170.63   70
 85  \w   -115.00 -81.00   0.50    0.40    --  -88.50 -56.00  -9.61   68
 86  \w   -160.00-124.00   0.50    0.40    --  -88.50 -56.00  -9.61   72
 87  \w     33.00 105.00   0.50    0.40    --  105.44 -94.00  90.00  144
 88  \w     33.00  96.00   0.50    0.40    --  105.44 -94.00-180.00  126
 89  \w     34.00  60.00   0.50    0.40    --  105.44 -61.00 120.00   52
 90  \w     35.00  71.00   0.50    0.40    --  105.44 -61.00-120.00   72
 91  \w     35.00 111.00   0.50    0.40    --  105.44-125.00 -90.00  152
 92  \w     34.00  60.00   0.50    0.40    --  105.44 -61.00  30.00   52
 93  \w     96.00 176.00   0.50    0.40    --  105.44  61.00  30.00  160
 94  \w    135.00 170.00   0.50    0.40    --  105.44  61.00 -30.00   70
 95  \w     92.00 131.00   0.50    0.40    --  105.44  61.00 -30.00   78
 96  \w     35.00 104.00   0.50    0.40    --  105.44 -94.00  60.00  138
 97  \w     56.00  99.00   0.50    0.40    --  105.44 -94.00 -30.00   86
 98  \w     77.00 105.00   0.50    0.40    --  105.44 -94.00   0.00   56
 99  \w     34.00  73.00   0.50    0.40    --  105.44 -94.00   0.00   78
100  \w     37.00  71.00   0.50    0.40    --  105.44 -61.00  90.00   68
101  \w     91.00 177.00   0.50    0.40    --  105.44  61.00  90.00  172
102  \w     33.00  58.00   0.50    0.40    --  105.44 -61.00 -60.00   50
103  \w    128.00 178.00   0.50    0.40    --  105.44  61.00  12.37  100
104  \w     93.00 123.00   0.50    0.40    --  105.44  61.00  12.37   60
105  \w     84.00 110.00   0.50    0.10    --   46.75  57.00  90.00   52
106  \w    -84.00 -36.00   0.50    0.10    --  -52.00 -56.00-153.16   96
107  \w   -128.00 -94.00   0.50    0.10    --  -56.00 -55.00  -4.07   68
108  \w    -68.00 -42.00   0.50    0.10    --  -56.00 -55.00  -4.07   52
109  \w    -66.00 -40.00   0.50    0.10    --  -56.00 -55.00  89.20   52
110  \w   -126.00-100.00   0.50    0.40    --  -76.00 -56.00 -48.39   52
111  \w    -87.00 -61.00   0.50    0.40    --  -76.00 -56.00  97.00   52
112  \w    -85.00 -60.00   0.50    0.40    --  -76.00 -56.00 -48.39   50
113  \w    -92.00 -67.00   0.50    0.40    --  -84.00 -54.00 -68.66   50
114  \w   -127.00 -77.00   0.50    0.40    --  -88.50 -52.00 157.71  100
115  \w   -109.00 -76.00   0.50    0.40    --  -88.50 -54.00  53.34   66
116  \w    -99.00 -73.00   0.50    0.40    --  -88.50 -53.00-162.96   52
117  \w   -157.00-131.00   0.50    0.40    --  -88.50 -53.00-162.96   52
118  \w   -158.00-132.00   0.50    0.40    --  -88.50 -54.00  53.34   52
119  \w    -71.00 -46.00   0.50    0.40    --  -88.50  61.00   0.00   50
120  \w     80.00 106.00   0.50    0.40    --  105.44 -99.00 103.86   52
121  \w     84.00 110.00   0.50    0.40    --  105.44-125.00 -60.00   52
122  \w     92.00 118.00   0.50    0.40    --  105.44  61.00 120.00   52
123  \w     80.00 105.00   0.50    0.40    --  105.44 -94.00  30.00   50
124  \w     33.00  59.00   0.50    0.40    --  105.44 -94.00  30.00   52
125  \w    100.00 143.00   0.50    0.40    --  105.44  62.00-133.10   86
126  \w     37.00  63.00   0.50    0.40    --  105.44 -61.00 120.00   52
127  \w    131.00 157.00   0.50    0.40    --  105.44  61.00 120.00   52
128  \w    122.00 162.00   0.50    0.40    --  105.44  15.00 -60.00   80
129  \w     37.00  66.00   0.50    0.40    --  105.44 -61.00-150.00   58
;
_diffrn_measurement_device 'four-circle diffractometer'
_diffrn_measurement_device_type 'XtaLAB Synergy, Dualflex, HyPix'
_diffrn_measurement_method '\w scans'
_diffrn_orient_matrix_type 'CrysAlisPro convention (1999,Acta A55,543-557)'
_diffrn_orient_matrix_UB_11 0.0194343000
_diffrn_orient_matrix_UB_12 0.0404382000
_diffrn_orient_matrix_UB_13 0.0829693000
_diffrn_orient_matrix_UB_21 0.2359394000
_diffrn_orient_matrix_UB_22 0.0637919000
_diffrn_orient_matrix_UB_23 -0.0088063000
_diffrn_orient_matrix_UB_31 -0.0735680000
_diffrn_orient_matrix_UB_32 0.1121934000
_diffrn_orient_matrix_UB_33 -0.0198648000
_diffrn_radiation_monochromator mirror
_diffrn_radiation_probe x-ray
_diffrn_radiation_type 'Cu K\a'
_diffrn_radiation_wavelength 1.54184
_diffrn_reflns_av_R_equivalents 0.0590
_diffrn_reflns_av_unetI/netI 0.0445
_diffrn_reflns_Laue_measured_fraction_full 0.999
_diffrn_reflns_Laue_measured_fraction_max 0.963
_diffrn_reflns_limit_h_max 7
_diffrn_reflns_limit_h_min -8
_diffrn_reflns_limit_k_max 14
_diffrn_reflns_limit_k_min -13
_diffrn_reflns_limit_l_max 21
_diffrn_reflns_limit_l_min -22
_diffrn_reflns_number 39956
_diffrn_reflns_point_group_measured_fraction_full 0.941
_diffrn_reflns_point_group_measured_fraction_max 0.876
_diffrn_reflns_theta_full 67.684
_diffrn_reflns_theta_max 75.934
_diffrn_reflns_theta_min 2.460
_diffrn_source 'micro-focus sealed X-ray tube'
_diffrn_source_type 'PhotonJet (Cu) X-ray Source'
_exptl_absorpt_coefficient_mu 0.969
_exptl_absorpt_correction_T_max 1.000
_exptl_absorpt_correction_T_min 0.398
_exptl_absorpt_correction_type gaussian
_exptl_absorpt_process_details
;
CrysAlisPro 1.171.40.63a (Rigaku Oxford Diffraction, 2019)
Numerical absorption correction based on gaussian integration over
			a multifaceted crystal model
Empirical absorption correction using spherical harmonics,
 implemented in SCALE3 ABSPACK scaling algorithm.
;
_exptl_crystal_colour 'clear colourless'
_exptl_crystal_colour_lustre clear
_exptl_crystal_colour_primary colourless
_exptl_crystal_density_diffrn 1.129
_exptl_crystal_description block
_exptl_crystal_F_000 488
_exptl_crystal_size_max 0.246
_exptl_crystal_size_mid 0.2
_exptl_crystal_size_min 0.058
_refine_diff_density_max 0.667
_refine_diff_density_min -0.335
_refine_diff_density_rms 0.066
_refine_ls_abs_structure_details
;
 Flack x determined using 3815 quotients [(I+)-(I-)]/[(I+)+(I-)]
 (Parsons, Flack and Wagner, Acta Cryst. B69 (2013) 249-259).
;
_refine_ls_abs_structure_Flack 0.020(13)
_refine_ls_extinction_method none
_refine_ls_goodness_of_fit_ref 1.079
_refine_ls_hydrogen_treatment constr
_refine_ls_matrix_type full
_refine_ls_number_parameters 575
_refine_ls_number_reflns 9535
_refine_ls_number_restraints 3
_refine_ls_restrained_S_all 1.079
_refine_ls_R_factor_all 0.0623
_refine_ls_R_factor_gt 0.0601
_refine_ls_shift/su_max 0.002
_refine_ls_shift/su_mean 0.000
_refine_ls_structure_factor_coef Fsqd
_refine_ls_weighting_details 'w=1/[\s^2^(Fo^2^)+(0.0200P)^2^+2.0000P] where P=(Fo^2^+2Fc^2^)/3'
_refine_ls_weighting_scheme calc
_refine_ls_wR_factor_gt 0.1445
_refine_ls_wR_factor_ref 0.1457
_reflns_Friedel_coverage 0.819
_reflns_Friedel_fraction_full 0.882
_reflns_Friedel_fraction_max 0.789
_reflns_number_gt 9072
_reflns_number_total 9535
_reflns_threshold_expression 'I > 2\s(I)'
_cod_data_source_file d3ob00054k2.cif
_cod_data_source_block hpd200
_cod_depositor_comments 'Adding full bibliography for 7159215--7159218.cif.'
_cod_database_code 7159217
_shelx_shelxl_version_number 2018/3
_chemical_oxdiff_formula 'C H O'
_chemical_oxdiff_usercomment SODXVI_060
_shelx_space_group_comment
;
The symmetry employed for this shelxl refinement is uniquely defined
by the following loop, which should always be used as a source of
symmetry information in preference to the above space-group names.
They are only intended as comments.
;
_shelx_estimated_absorpt_t_max 0.946
_shelx_estimated_absorpt_t_min 0.796
_reflns_odcompleteness_completeness 99.98
_reflns_odcompleteness_iscentric 1
_reflns_odcompleteness_theta 66.97
_olex2_refinement_description
;
1. Fixed Uiso
 At 1.2 times of:
  All C(H) groups, All C(H,H) groups
 At 1.5 times of:
  All C(H,H,H) groups
2.a Ternary CH refined with riding coordinates:
 C5(H5), C1(H1), C13(H13), C39(H39), C40(H40), C28(H28), C32(H32), C12(H12)
2.b Secondary CH2 refined with riding coordinates:
 C2(H2A,H2B), C6(H6A,H6B), C17(H17A,H17B), C29(H29A,H29B), C33(H33A,H33B),
 C38(H38A,H38B), C30(H30A,H30B), C14(H14A,H14B), C11(H11A,H11B), C44(H44A,H44B),
  C3(H3A,H3B), C37(H37A,H37B), C10(H10A,H10B), C41(H41A,H41B)
2.c Aromatic/amide H refined with riding coordinates:
 C15(H15), C53(H53), C42(H42), C26(H26)
2.d Idealised Me refined as rotating group:
 C24(H24A,H24B,H24C), C51(H51A,H51B,H51C), C49(H49A,H49B,H49C), C21(H21A,H21B,
 H21C), C50(H50A,H50B,H50C), C52(H52A,H52B,H52C), C46(H46A,H46B,H46C), C19(H19A,
 H19B,H19C), C25(H25A,H25B,H25C), C23(H23A,H23B,H23C), C45(H45A,H45B,H45C),
 C18(H18A,H18B,H18C), C54(H54A,H54B,H54C), C48(H48A,H48B,H48C), C22(H22A,H22B,
 H22C), C27(H27A,H27B,H27C)
;
_olex2_exptl_crystal_mounting_method 'nylon loop'
_olex2_submission_special_instructions 'No special instructions were received'
_oxdiff_exptl_absorpt_empirical_details
;
Empirical correction (ABSPACK) includes:
- Absorption correction using spherical harmonics
- Frame scaling
;
_oxdiff_exptl_absorpt_empirical_full_max 1.824
_oxdiff_exptl_absorpt_empirical_full_min 0.652

loop_
_space_group_symop_operation_xyz
'x, y, z'

loop_
_atom_site_label
_atom_site_type_symbol
_atom_site_fract_x
_atom_site_fract_y
_atom_site_fract_z
_atom_site_U_iso_or_equiv
_atom_site_adp_type
_atom_site_occupancy
_atom_site_site_symmetry_order
_atom_site_calc_flag
_atom_site_refinement_flags_posn
_atom_site_refinement_flags_adp
_atom_site_refinement_flags_occupancy
_atom_site_disorder_assembly
_atom_site_disorder_group
Si2 Si 0.12388(19) 0.80822(12) 0.85916(8) 0.0319(3) Uani 1 1 d . . . . .
Si1 Si 0.9759(2) 0.24392(13) 0.13086(8) 0.0362(3) Uani 1 1 d . . . . .
O1 O 0.7972(5) 0.2714(3) 0.18821(19) 0.0340(8) Uani 1 1 d . . . . .
O4 O 0.1940(6) 0.7183(3) 0.79695(19) 0.0359(8) Uani 1 1 d . . . . .
O6 O 0.5858(7) 0.5942(4) 0.1960(2) 0.0504(11) Uani 1 1 d . . . . .
O2 O 0.7032(8) 0.4520(4) 0.6665(2) 0.0576(12) Uani 1 1 d . . . . .
O5 O 0.7506(6) 0.6794(5) 0.3504(2) 0.0623(14) Uani 1 1 d . . . . .
C5 C 0.6873(8) 0.2708(4) 0.5034(3) 0.0297(10) Uani 1 1 d . . . . .
H5 H 0.845372 0.306371 0.506328 0.036 Uiso 1 1 calc R U . . .
C1 C 0.8158(8) 0.2780(4) 0.2672(3) 0.0295(11) Uani 1 1 d . . . . .
H1 H 0.971642 0.299644 0.283593 0.035 Uiso 1 1 calc R U . . .
C4 C 0.6229(7) 0.2583(4) 0.4190(3) 0.0269(10) Uani 1 1 d . . . . .
C13 C 0.6633(8) 0.1517(4) 0.5396(3) 0.0298(10) Uani 1 1 d . . . . .
H13 H 0.509872 0.107830 0.532402 0.036 Uiso 1 1 calc R U . . .
C7 C 0.6230(9) 0.3624(5) 0.6308(3) 0.0379(12) Uani 1 1 d . . . . .
C39 C 0.3264(9) 0.8087(5) 0.3620(3) 0.0326(11) Uani 1 1 d . . . . .
H39 H 0.463053 0.867726 0.375750 0.039 Uiso 1 1 calc R U . . .
C2 C 0.7050(9) 0.3707(5) 0.2983(3) 0.0325(11) Uani 1 1 d . . . . .
H2A H 0.552094 0.351839 0.280364 0.039 Uiso 1 1 calc R U . . .
H2B H 0.774333 0.448323 0.280302 0.039 Uiso 1 1 calc R U . . .
C34 C 0.5712(8) 0.6792(5) 0.3697(3) 0.0391(12) Uani 1 1 d . . . . .
C40 C 0.2222(9) 0.7748(5) 0.4346(3) 0.0312(11) Uani 1 1 d . . . . .
H40 H 0.095280 0.707655 0.424179 0.037 Uiso 1 1 calc R U . . .
C6 C 0.5851(9) 0.3596(5) 0.5465(3) 0.0379(13) Uani 1 1 d . . . . .
H6A H 0.644031 0.439033 0.528988 0.046 Uiso 1 1 calc R U . . .
H6B H 0.428146 0.340116 0.534611 0.046 Uiso 1 1 calc R U . . .
C28 C 0.2691(9) 0.7466(5) 0.7249(3) 0.0329(11) Uani 1 1 d . . . . .
H28 H 0.373466 0.824563 0.728392 0.039 Uiso 1 1 calc R U . . .
C15 C 0.7980(8) 0.0856(4) 0.4195(3) 0.0318(11) Uani 1 1 d . . . . .
H15 H 0.858491 0.031109 0.391909 0.038 Uiso 1 1 calc R U . . .
C31 C 0.2815(8) 0.6864(4) 0.5597(3) 0.0277(10) Uani 1 1 d . . . . .
C17 C 0.7130(8) 0.1592(4) 0.2974(3) 0.0307(10) Uani 1 1 d . . . . .
H17A H 0.562675 0.134206 0.277139 0.037 Uiso 1 1 calc R U . . .
H17B H 0.791916 0.100254 0.279888 0.037 Uiso 1 1 calc R U . . .
O3 O 0.4095(10) 0.3531(6) 0.7889(3) 0.0831(19) Uani 1 1 d . . . . .
C24 C 0.3747(8) 0.2266(5) 0.4057(3) 0.0345(11) Uani 1 1 d . . . . .
H24A H 0.311662 0.164361 0.438472 0.052 Uiso 1 1 calc R U . . .
H24B H 0.338010 0.199308 0.353675 0.052 Uiso 1 1 calc R U . . .
H24C H 0.317678 0.296245 0.416566 0.052 Uiso 1 1 calc R U . . .
C29 C 0.3816(9) 0.6534(5) 0.6960(3) 0.0360(12) Uani 1 1 d . . . . .
H29A H 0.280056 0.575655 0.694022 0.043 Uiso 1 1 calc R U . . .
H29B H 0.504318 0.650231 0.730496 0.043 Uiso 1 1 calc R U . . .
C33 C 0.5086(9) 0.6509(5) 0.4488(3) 0.0388(13) Uani 1 1 d . . . . .
H33A H 0.641129 0.651531 0.479290 0.047 Uiso 1 1 calc R U . . .
H33B H 0.417685 0.570279 0.447855 0.047 Uiso 1 1 calc R U . . .
C38 C 0.2107(11) 0.8623(5) 0.3013(3) 0.0454(14) Uani 1 1 d . . . . .
H38A H 0.200451 0.943081 0.316345 0.054 Uiso 1 1 calc R U . . .
H38B H 0.064457 0.813829 0.288992 0.054 Uiso 1 1 calc R U . . .
C30 C 0.4629(9) 0.6801(5) 0.6185(3) 0.0358(12) Uani 1 1 d . . . . .
H30A H 0.537004 0.618576 0.601696 0.043 Uiso 1 1 calc R U . . .
H30B H 0.569971 0.756018 0.621531 0.043 Uiso 1 1 calc R U . . .
C43 C 0.1518(9) 0.7699(5) 0.5919(3) 0.0333(11) Uani 1 1 d . . . . .
C8 C 0.5683(8) 0.2407(5) 0.6629(3) 0.0361(12) Uani 1 1 d . . . . .
C14 C 0.8039(8) 0.0799(5) 0.5018(3) 0.0326(11) Uani 1 1 d . . . . .
H14A H 0.954366 0.108480 0.521362 0.039 Uiso 1 1 calc R U . . .
H14B H 0.756036 -0.003090 0.514729 0.039 Uiso 1 1 calc R U . . .
C53 C 0.5365(9) 0.7024(6) 0.1897(3) 0.0425(13) Uani 1 1 d . . . . .
H53 H 0.567580 0.742692 0.145220 0.051 Uiso 1 1 calc R U . . .
C32 C 0.3863(8) 0.7351(4) 0.4874(3) 0.0294(10) Uani 1 1 d . . . . .
H32 H 0.497205 0.807706 0.503266 0.035 Uiso 1 1 calc R U . . .
C11 C 0.7337(9) 0.0758(5) 0.6740(3) 0.0417(13) Uani 1 1 d . . . . .
H11A H 0.858859 0.041973 0.663184 0.050 Uiso 1 1 calc R U . . .
H11B H 0.601252 0.012461 0.670190 0.050 Uiso 1 1 calc R U . . .
C44 C 0.0829(9) 0.7516(5) 0.6701(3) 0.0364(12) Uani 1 1 d . . . . .
H44A H -0.027645 0.677329 0.670973 0.044 Uiso 1 1 calc R U . . .
H44B H 0.016224 0.816363 0.686592 0.044 Uiso 1 1 calc R U . . .
C16 C 0.7138(7) 0.1620(4) 0.3811(3) 0.0279(10) Uani 1 1 d . . . . .
C47 C 0.1308(8) 0.7324(5) 0.9496(3) 0.0387(12) Uani 1 1 d . . . . .
C3 C 0.7187(9) 0.3756(4) 0.3831(3) 0.0322(11) Uani 1 1 d . . . . .
H3A H 0.642963 0.435437 0.401482 0.039 Uiso 1 1 calc R U . . .
H3B H 0.871863 0.401851 0.400165 0.039 Uiso 1 1 calc R U . . .
C51 C 0.1319(8) 0.5646(5) 0.5453(3) 0.0339(11) Uani 1 1 d . . . . .
H51A H 0.218096 0.506485 0.535640 0.051 Uiso 1 1 calc R U . . .
H51B H 0.034895 0.565765 0.501968 0.051 Uiso 1 1 calc R U . . .
H51C H 0.047102 0.543580 0.589048 0.051 Uiso 1 1 calc R U . . .
C49 C 0.0775(11) 0.8084(6) 1.0147(3) 0.0499(15) Uani 1 1 d . . . . .
H49A H 0.179070 0.885007 1.017405 0.075 Uiso 1 1 calc R U . . .
H49B H 0.088887 0.769264 1.061419 0.075 Uiso 1 1 calc R U . . .
H49C H -0.069323 0.819263 1.006932 0.075 Uiso 1 1 calc R U . . .
C36 C 0.4465(9) 0.7522(5) 0.2442(3) 0.0367(12) Uani 1 1 d . . . . .
C12 C 0.7172(8) 0.1726(5) 0.6221(3) 0.0320(11) Uani 1 1 d . . . . .
H12 H 0.862828 0.227004 0.625910 0.038 Uiso 1 1 calc R U . . .
C9 C 0.6298(9) 0.2321(6) 0.7441(3) 0.0427(13) Uani 1 1 d . . . . .
C35 C 0.3931(7) 0.7052(5) 0.3198(3) 0.0300(10) Uani 1 1 d . . . . .
C21 C 0.6556(10) 0.2410(7) 0.0197(3) 0.0537(17) Uani 1 1 d . . . . .
H21A H 0.564574 0.255063 0.060227 0.081 Uiso 1 1 calc R U . . .
H21B H 0.564987 0.198576 -0.022191 0.081 Uiso 1 1 calc R U . . .
H21C H 0.737779 0.316343 0.003565 0.081 Uiso 1 1 calc R U . . .
C42 C 0.1010(11) 0.8551(5) 0.5521(3) 0.0465(15) Uani 1 1 d . . . . .
H42 H 0.028512 0.907048 0.576874 0.056 Uiso 1 1 calc R U . . .
C50 C 0.3547(9) 0.7091(6) 0.9654(3) 0.0448(14) Uani 1 1 d . . . . .
H50A H 0.389270 0.659481 0.924651 0.067 Uiso 1 1 calc R U . . .
H50B H 0.356227 0.669175 1.012205 0.067 Uiso 1 1 calc R U . . .
H50C H 0.461699 0.783877 0.969433 0.067 Uiso 1 1 calc R U . . .
C37 C 0.3570(12) 0.8620(5) 0.2358(3) 0.0479(15) Uani 1 1 d . . . . .
H37A H 0.474714 0.933583 0.238437 0.057 Uiso 1 1 calc R U . . .
H37B H 0.274218 0.857901 0.187820 0.057 Uiso 1 1 calc R U . . .
C52 C 0.2094(8) 0.5949(5) 0.3089(3) 0.0346(11) Uani 1 1 d . . . . .
H52A H 0.161629 0.567672 0.357606 0.052 Uiso 1 1 calc R U . . .
H52B H 0.260686 0.533021 0.281792 0.052 Uiso 1 1 calc R U . . .
H52C H 0.088792 0.613701 0.280381 0.052 Uiso 1 1 calc R U . . .
C10 C 0.7626(10) 0.1401(6) 0.7506(3) 0.0481(15) Uani 1 1 d . . . . .
H10A H 0.709274 0.085365 0.789803 0.058 Uiso 1 1 calc R U . . .
H10B H 0.915995 0.177379 0.762436 0.058 Uiso 1 1 calc R U . . .
C41 C 0.1472(11) 0.8757(5) 0.4734(3) 0.0462(15) Uani 1 1 d . . . . .
H41A H 0.259868 0.948688 0.470721 0.055 Uiso 1 1 calc R U . . .
H41B H 0.015667 0.887078 0.446635 0.055 Uiso 1 1 calc R U . . .
C46 C 0.3139(9) 0.9553(5) 0.8626(3) 0.0428(13) Uani 1 1 d . . . . .
H46A H 0.461514 0.945900 0.870988 0.064 Uiso 1 1 calc R U . . .
H46B H 0.278113 1.004670 0.903249 0.064 Uiso 1 1 calc R U . . .
H46C H 0.301817 0.992545 0.815240 0.064 Uiso 1 1 calc R U . . .
C20 C 0.8117(9) 0.1675(6) 0.0473(3) 0.0431(13) Uani 1 1 d . . . . .
C19 C 1.1554(10) 0.3853(6) 0.1051(4) 0.0558(17) Uani 1 1 d . . . . .
H19A H 1.067227 0.438150 0.087249 0.084 Uiso 1 1 calc R U . . .
H19B H 1.248516 0.369501 0.065705 0.084 Uiso 1 1 calc R U . . .
H19C H 1.244356 0.422305 0.148884 0.084 Uiso 1 1 calc R U . . .
C25 C 0.3280(9) 0.1808(6) 0.6483(4) 0.0520(16) Uani 1 1 d . . . . .
H25A H 0.239959 0.222772 0.677625 0.078 Uiso 1 1 calc R U . . .
H25B H 0.302737 0.099186 0.662826 0.078 Uiso 1 1 calc R U . . .
H25C H 0.288944 0.182560 0.595273 0.078 Uiso 1 1 calc R U . . .
C23 C 0.6811(11) 0.0464(6) 0.0692(4) 0.0544(16) Uani 1 1 d . . . . .
H23A H 0.780197 -0.001633 0.085532 0.082 Uiso 1 1 calc R U . . .
H23B H 0.592101 0.006805 0.026135 0.082 Uiso 1 1 calc R U . . .
H23C H 0.588442 0.057289 0.109903 0.082 Uiso 1 1 calc R U . . .
C45 C -0.1527(9) 0.8322(6) 0.8390(3) 0.0475(14) Uani 1 1 d . . . . .
H45A H -0.151472 0.879711 0.795323 0.071 Uiso 1 1 calc R U . . .
H45B H -0.197445 0.873284 0.882058 0.071 Uiso 1 1 calc R U . . .
H45C H -0.253864 0.756256 0.829215 0.071 Uiso 1 1 calc R U . . .
C26 C 0.5567(13) 0.2839(7) 0.8004(4) 0.065(2) Uani 1 1 d . . . . .
H26 H 0.605397 0.273698 0.849753 0.078 Uiso 1 1 calc R U . . .
C18 C 1.1440(11) 0.1477(7) 0.1728(4) 0.0576(18) Uani 1 1 d . . . . .
H18A H 1.225395 0.188414 0.217095 0.086 Uiso 1 1 calc R U . . .
H18B H 1.244192 0.130370 0.136316 0.086 Uiso 1 1 calc R U . . .
H18C H 1.050043 0.074225 0.186903 0.086 Uiso 1 1 calc R U . . .
C54 C 0.7245(11) 0.5685(7) 0.1415(3) 0.0548(17) Uani 1 1 d . . . . .
H54A H 0.663801 0.577780 0.091874 0.082 Uiso 1 1 calc R U . . .
H54B H 0.740077 0.487532 0.145536 0.082 Uiso 1 1 calc R U . . .
H54C H 0.865875 0.622451 0.149266 0.082 Uiso 1 1 calc R U . . .
C48 C -0.0357(10) 0.6141(6) 0.9433(4) 0.0493(14) Uani 1 1 d . . . . .
H48A H -0.179268 0.628029 0.932654 0.074 Uiso 1 1 calc R U . . .
H48B H -0.034509 0.574687 0.990361 0.074 Uiso 1 1 calc R U . . .
H48C H 0.000913 0.564393 0.902995 0.074 Uiso 1 1 calc R U . . .
C22 C 0.9596(12) 0.1486(7) -0.0158(4) 0.0616(19) Uani 1 1 d . . . . .
H22A H 1.037301 0.224872 -0.031950 0.092 Uiso 1 1 calc R U . . .
H22B H 0.872375 0.104353 -0.057861 0.092 Uiso 1 1 calc R U . . .
H22C H 1.063056 0.104435 0.002431 0.092 Uiso 1 1 calc R U . . .
C27 C 0.3880(19) 0.4280(9) 0.8468(5) 0.097(3) Uani 1 1 d . . . . .
H27A H 0.254121 0.454570 0.838971 0.145 Uiso 1 1 calc R U . . .
H27B H 0.510395 0.495900 0.849443 0.145 Uiso 1 1 calc R U . . .
H27C H 0.383873 0.387233 0.893429 0.145 Uiso 1 1 calc R U . . .

loop_
_atom_site_aniso_label
_atom_site_aniso_U_11
_atom_site_aniso_U_22
_atom_site_aniso_U_33
_atom_site_aniso_U_23
_atom_site_aniso_U_13
_atom_site_aniso_U_12
Si2 0.0306(7) 0.0383(8) 0.0297(7) 0.0006(5) 0.0003(5) 0.0141(6)
Si1 0.0349(7) 0.0475(9) 0.0298(7) -0.0009(6) -0.0004(5) 0.0181(6)
O1 0.0330(19) 0.043(2) 0.0289(18) -0.0008(15) -0.0006(14) 0.0147(16)
O4 0.047(2) 0.039(2) 0.0265(17) 0.0007(15) 0.0010(15) 0.0196(17)
O6 0.063(3) 0.060(3) 0.038(2) 0.0097(19) 0.0151(19) 0.032(2)
O2 0.083(3) 0.050(3) 0.044(2) 0.000(2) 0.002(2) 0.026(2)
O5 0.031(2) 0.119(4) 0.043(2) 0.009(2) 0.0026(17) 0.030(2)
C5 0.031(2) 0.028(3) 0.035(3) 0.005(2) 0.005(2) 0.015(2)
C1 0.025(2) 0.035(3) 0.030(3) 0.000(2) 0.0005(19) 0.010(2)
C4 0.026(2) 0.025(2) 0.033(3) 0.0034(19) 0.0012(18) 0.0116(19)
C13 0.023(2) 0.030(3) 0.038(3) 0.008(2) 0.0017(18) 0.0081(19)
C7 0.043(3) 0.044(3) 0.034(3) 0.001(2) 0.004(2) 0.025(3)
C39 0.043(3) 0.026(3) 0.031(2) -0.001(2) -0.005(2) 0.013(2)
C2 0.038(3) 0.026(3) 0.034(3) 0.001(2) 0.003(2) 0.009(2)
C34 0.029(3) 0.054(4) 0.039(3) 0.005(2) 0.002(2) 0.018(2)
C40 0.045(3) 0.029(3) 0.026(2) -0.0004(19) -0.004(2) 0.022(2)
C6 0.048(3) 0.041(3) 0.033(3) 0.004(2) 0.003(2) 0.028(3)
C28 0.045(3) 0.032(3) 0.025(2) -0.001(2) -0.002(2) 0.017(2)
C15 0.029(2) 0.028(3) 0.041(3) 0.001(2) -0.001(2) 0.014(2)
C31 0.032(2) 0.027(3) 0.027(2) -0.0011(18) -0.0022(18) 0.014(2)
C17 0.033(3) 0.026(3) 0.037(3) -0.001(2) -0.003(2) 0.016(2)
O3 0.113(5) 0.119(5) 0.043(3) 0.005(3) 0.019(3) 0.077(4)
C24 0.032(3) 0.042(3) 0.033(3) 0.007(2) -0.002(2) 0.017(2)
C29 0.048(3) 0.044(3) 0.024(2) 0.000(2) -0.005(2) 0.027(3)
C33 0.037(3) 0.053(4) 0.034(3) 0.005(2) 0.000(2) 0.027(3)
C38 0.076(4) 0.037(3) 0.032(3) 0.003(2) -0.003(3) 0.030(3)
C30 0.039(3) 0.044(3) 0.030(3) 0.001(2) -0.004(2) 0.022(2)
C43 0.046(3) 0.032(3) 0.027(2) -0.002(2) -0.005(2) 0.022(2)
C8 0.035(3) 0.043(3) 0.034(3) 0.006(2) 0.009(2) 0.016(2)
C14 0.030(2) 0.028(3) 0.044(3) 0.005(2) 0.000(2) 0.016(2)
C53 0.041(3) 0.056(4) 0.035(3) 0.010(2) 0.005(2) 0.016(3)
C32 0.032(2) 0.029(3) 0.027(2) 0.0011(19) -0.0054(19) 0.008(2)
C11 0.041(3) 0.048(3) 0.040(3) 0.016(2) 0.004(2) 0.015(3)
C44 0.041(3) 0.043(3) 0.032(3) -0.003(2) -0.002(2) 0.026(2)
C16 0.023(2) 0.025(2) 0.037(3) 0.0009(19) -0.0004(18) 0.0096(19)
C47 0.035(3) 0.055(4) 0.029(3) 0.002(2) 0.002(2) 0.014(3)
C3 0.040(3) 0.024(3) 0.034(3) 0.003(2) 0.004(2) 0.011(2)
C51 0.041(3) 0.030(3) 0.033(3) 0.002(2) 0.003(2) 0.013(2)
C49 0.063(4) 0.060(4) 0.031(3) 0.000(3) 0.008(3) 0.021(3)
C36 0.036(3) 0.039(3) 0.034(3) 0.002(2) 0.001(2) 0.007(2)
C12 0.022(2) 0.037(3) 0.041(3) 0.010(2) 0.0044(19) 0.012(2)
C9 0.040(3) 0.056(4) 0.036(3) 0.012(3) 0.007(2) 0.015(3)
C35 0.025(2) 0.036(3) 0.032(2) 0.003(2) 0.0001(18) 0.013(2)
C21 0.050(4) 0.078(5) 0.039(3) 0.000(3) -0.009(3) 0.026(3)
C42 0.076(4) 0.044(3) 0.032(3) -0.009(2) -0.005(3) 0.043(3)
C50 0.044(3) 0.058(4) 0.038(3) 0.005(3) -0.002(2) 0.024(3)
C37 0.078(4) 0.033(3) 0.031(3) 0.004(2) -0.002(3) 0.011(3)
C52 0.041(3) 0.031(3) 0.033(3) -0.001(2) 0.002(2) 0.011(2)
C10 0.042(3) 0.065(4) 0.041(3) 0.020(3) 0.005(2) 0.016(3)
C41 0.081(4) 0.037(3) 0.033(3) 0.000(2) -0.001(3) 0.040(3)
C46 0.044(3) 0.041(3) 0.044(3) -0.003(2) 0.008(2) 0.011(3)
C20 0.043(3) 0.053(4) 0.032(3) -0.002(2) 0.001(2) 0.008(3)
C19 0.043(3) 0.049(4) 0.072(4) -0.007(3) 0.011(3) 0.004(3)
C25 0.031(3) 0.072(5) 0.056(4) 0.006(3) 0.010(3) 0.017(3)
C23 0.051(4) 0.039(3) 0.069(4) -0.010(3) 0.006(3) 0.002(3)
C45 0.038(3) 0.062(4) 0.047(3) 0.003(3) 0.000(2) 0.020(3)
C26 0.079(5) 0.089(6) 0.035(3) 0.013(3) 0.009(3) 0.036(4)
C18 0.055(4) 0.084(5) 0.046(3) 0.010(3) 0.001(3) 0.042(4)
C54 0.059(4) 0.082(5) 0.031(3) 0.008(3) 0.014(3) 0.030(4)
C48 0.053(4) 0.045(4) 0.052(3) 0.007(3) 0.009(3) 0.013(3)
C22 0.070(5) 0.077(5) 0.040(3) -0.014(3) 0.011(3) 0.026(4)
C27 0.145(9) 0.092(7) 0.064(5) -0.020(5) -0.001(5) 0.054(7)

loop_
_atom_type_symbol
_atom_type_description
_atom_type_scat_dispersion_real
_atom_type_scat_dispersion_imag
_atom_type_scat_source
C C 0.0181 0.0091 'International Tables Vol C Tables 4.2.6.8 and 6.1.1.4'
H H 0.0000 0.0000 'International Tables Vol C Tables 4.2.6.8 and 6.1.1.4'
O O 0.0492 0.0322 'International Tables Vol C Tables 4.2.6.8 and 6.1.1.4'
Si Si 0.2541 0.3302 'International Tables Vol C Tables 4.2.6.8 and 6.1.1.4'

loop_
_exptl_crystal_face_index_h
_exptl_crystal_face_index_k
_exptl_crystal_face_index_l
_exptl_crystal_face_perp_dist
-2 7 -3 0.0842
-3 -3 -3 0.1309
2 -7 3 0.1010
3 3 3 0.0879
0 0 -12 0.0327
-1 1 11 0.0019

loop_
_geom_angle_atom_site_label_1
_geom_angle_atom_site_label_2
_geom_angle_atom_site_label_3
_geom_angle
_geom_angle_site_symmetry_1
_geom_angle_site_symmetry_3
_geom_angle_publ_flag
O4 Si2 C47 104.2(2) . . ?
O4 Si2 C46 110.9(2) . . ?
O4 Si2 C45 112.8(2) . . ?
C46 Si2 C47 112.2(3) . . ?
C46 Si2 C45 107.1(3) . . ?
C45 Si2 C47 109.7(3) . . ?
O1 Si1 C20 104.4(2) . . ?
O1 Si1 C19 109.7(3) . . ?
O1 Si1 C18 111.8(2) . . ?
C20 Si1 C18 110.8(3) . . ?
C19 Si1 C20 110.6(3) . . ?
C19 Si1 C18 109.5(3) . . ?
C1 O1 Si1 127.0(3) . . ?
C28 O4 Si2 126.6(3) . . ?
C53 O6 C54 113.6(5) . . ?
C4 C5 H5 105.1 . . ?
C13 C5 H5 105.1 . . ?
C13 C5 C4 113.0(4) . . ?
C13 C5 C6 114.1(4) . . ?
C6 C5 H5 105.1 . . ?
C6 C5 C4 113.3(4) . . ?
O1 C1 H1 109.1 . . ?
O1 C1 C2 110.3(4) . . ?
O1 C1 C17 110.1(4) . . ?
C2 C1 H1 109.1 . . ?
C2 C1 C17 109.2(4) . . ?
C17 C1 H1 109.1 . . ?
C24 C4 C5 111.1(4) . . ?
C16 C4 C5 110.5(4) . . ?
C16 C4 C24 108.4(4) . . ?
C16 C4 C3 108.2(4) . . ?
C3 C4 C5 108.8(4) . . ?
C3 C4 C24 109.8(4) . . ?
C5 C13 H13 108.4 . . ?
C14 C13 C5 110.0(4) . . ?
C14 C13 H13 108.4 . . ?
C12 C13 C5 109.2(4) . . ?
C12 C13 H13 108.4 . . ?
C12 C13 C14 112.5(4) . . ?
O2 C7 C6 121.9(5) . . ?
O2 C7 C8 124.5(5) . . ?
C6 C7 C8 113.3(5) . . ?
C40 C39 H39 106.1 . . ?
C40 C39 C38 121.2(5) . . ?
C40 C39 C35 113.3(4) . . ?
C38 C39 H39 106.1 . . ?
C38 C39 C35 103.2(4) . . ?
C35 C39 H39 106.1 . . ?
C1 C2 H2A 109.5 . . ?
C1 C2 H2B 109.5 . . ?
C1 C2 C3 110.5(4) . . ?
H2A C2 H2B 108.1 . . ?
C3 C2 H2A 109.5 . . ?
C3 C2 H2B 109.5 . . ?
O5 C34 C33 120.6(5) . . ?
O5 C34 C35 124.7(5) . . ?
C35 C34 C33 114.7(4) . . ?
C39 C40 H40 108.8 . . ?
C39 C40 C32 109.0(4) . . ?
C39 C40 C41 112.6(4) . . ?
C32 C40 H40 108.8 . . ?
C41 C40 H40 108.8 . . ?
C41 C40 C32 108.6(4) . . ?
C5 C6 H6A 108.7 . . ?
C5 C6 H6B 108.7 . . ?
C7 C6 C5 114.3(4) . . ?
C7 C6 H6A 108.7 . . ?
C7 C6 H6B 108.7 . . ?
H6A C6 H6B 107.6 . . ?
O4 C28 H28 109.2 . . ?
O4 C28 C29 109.4(4) . . ?
O4 C28 C44 111.1(4) . . ?
C29 C28 H28 109.2 . . ?
C29 C28 C44 108.6(4) . . ?
C44 C28 H28 109.2 . . ?
C14 C15 H15 117.5 . . ?
C16 C15 H15 117.5 . . ?
C16 C15 C14 125.0(4) . . ?
C43 C31 C30 107.6(4) . . ?
C43 C31 C32 109.9(4) . . ?
C43 C31 C51 108.8(4) . . ?
C32 C31 C30 108.8(4) . . ?
C51 C31 C30 109.9(4) . . ?
C51 C31 C32 111.8(4) . . ?
C1 C17 H17A 109.0 . . ?
C1 C17 H17B 109.0 . . ?
H17A C17 H17B 107.8 . . ?
C16 C17 C1 112.9(4) . . ?
C16 C17 H17A 109.0 . . ?
C16 C17 H17B 109.0 . . ?
C27 O3 C26 116.4(7) . . ?
C4 C24 H24A 109.5 . . ?
C4 C24 H24B 109.5 . . ?
C4 C24 H24C 109.5 . . ?
H24A C24 H24B 109.5 . . ?
H24A C24 H24C 109.5 . . ?
H24B C24 H24C 109.5 . . ?
C28 C29 H29A 109.5 . . ?
C28 C29 H29B 109.5 . . ?
C28 C29 C30 110.9(4) . . ?
H29A C29 H29B 108.0 . . ?
C30 C29 H29A 109.5 . . ?
C30 C29 H29B 109.5 . . ?
C34 C33 H33A 108.4 . . ?
C34 C33 H33B 108.4 . . ?
C34 C33 C32 115.4(5) . . ?
H33A C33 H33B 107.5 . . ?
C32 C33 H33A 108.4 . . ?
C32 C33 H33B 108.4 . . ?
C39 C38 H38A 111.3 . . ?
C39 C38 H38B 111.3 . . ?
C39 C38 C37 102.3(5) . . ?
H38A C38 H38B 109.2 . . ?
C37 C38 H38A 111.3 . . ?
C37 C38 H38B 111.3 . . ?
C31 C30 H30A 108.9 . . ?
C31 C30 H30B 108.9 . . ?
C29 C30 C31 113.5(4) . . ?
C29 C30 H30A 108.9 . . ?
C29 C30 H30B 108.9 . . ?
H30A C30 H30B 107.7 . . ?
C44 C43 C31 116.7(4) . . ?
C42 C43 C31 121.7(5) . . ?
C42 C43 C44 121.6(5) . . ?
C7 C8 C12 103.8(4) . . ?
C7 C8 C25 111.5(5) . . ?
C9 C8 C7 117.3(5) . . ?
C9 C8 C12 102.9(4) . . ?
C9 C8 C25 109.1(5) . . ?
C25 C8 C12 111.8(5) . . ?
C13 C14 H14A 108.9 . . ?
C13 C14 H14B 108.9 . . ?
C15 C14 C13 113.4(4) . . ?
C15 C14 H14A 108.9 . . ?
C15 C14 H14B 108.9 . . ?
H14A C14 H14B 107.7 . . ?
O6 C53 H53 119.0 . . ?
C36 C53 O6 122.0(5) . . ?
C36 C53 H53 119.0 . . ?
C40 C32 C31 111.5(4) . . ?
C40 C32 H32 106.2 . . ?
C31 C32 H32 106.2 . . ?
C33 C32 C40 113.4(4) . . ?
C33 C32 C31 112.8(4) . . ?
C33 C32 H32 106.2 . . ?
H11A C11 H11B 109.2 . . ?
C12 C11 H11A 111.2 . . ?
C12 C11 H11B 111.2 . . ?
C12 C11 C10 102.6(5) . . ?
C10 C11 H11A 111.2 . . ?
C10 C11 H11B 111.2 . . ?
C28 C44 H44A 109.0 . . ?
C28 C44 H44B 109.0 . . ?
C43 C44 C28 113.0(4) . . ?
C43 C44 H44A 109.0 . . ?
C43 C44 H44B 109.0 . . ?
H44A C44 H44B 107.8 . . ?
C15 C16 C4 122.7(4) . . ?
C15 C16 C17 120.7(4) . . ?
C17 C16 C4 116.6(4) . . ?
C49 C47 Si2 110.8(4) . . ?
C49 C47 C48 109.3(5) . . ?
C50 C47 Si2 110.1(4) . . ?
C50 C47 C49 108.8(5) . . ?
C50 C47 C48 108.9(5) . . ?
C48 C47 Si2 109.0(4) . . ?
C4 C3 H3A 108.5 . . ?
C4 C3 H3B 108.5 . . ?
C2 C3 C4 115.1(4) . . ?
C2 C3 H3A 108.5 . . ?
C2 C3 H3B 108.5 . . ?
H3A C3 H3B 107.5 . . ?
C31 C51 H51A 109.5 . . ?
C31 C51 H51B 109.5 . . ?
C31 C51 H51C 109.5 . . ?
H51A C51 H51B 109.5 . . ?
H51A C51 H51C 109.5 . . ?
H51B C51 H51C 109.5 . . ?
C47 C49 H49A 109.5 . . ?
C47 C49 H49B 109.5 . . ?
C47 C49 H49C 109.5 . . ?
H49A C49 H49B 109.5 . . ?
H49A C49 H49C 109.5 . . ?
H49B C49 H49C 109.5 . . ?
C53 C36 C35 127.2(5) . . ?
C53 C36 C37 124.0(5) . . ?
C35 C36 C37 108.5(4) . . ?
C13 C12 C8 113.6(4) . . ?
C13 C12 C11 123.6(5) . . ?
C13 C12 H12 104.9 . . ?
C8 C12 H12 104.9 . . ?
C11 C12 C8 103.3(4) . . ?
C11 C12 H12 104.9 . . ?
C8 C9 C10 108.8(5) . . ?
C26 C9 C8 125.5(6) . . ?
C26 C9 C10 125.1(6) . . ?
C34 C35 C39 103.8(4) . . ?
C34 C35 C52 109.5(4) . . ?
C36 C35 C39 103.3(4) . . ?
C36 C35 C34 119.0(4) . . ?
C36 C35 C52 108.1(4) . . ?
C52 C35 C39 113.2(4) . . ?
H21A C21 H21B 109.5 . . ?
H21A C21 H21C 109.5 . . ?
H21B C21 H21C 109.5 . . ?
C20 C21 H21A 109.5 . . ?
C20 C21 H21B 109.5 . . ?
C20 C21 H21C 109.5 . . ?
C43 C42 H42 117.0 . . ?
C43 C42 C41 126.0(5) . . ?
C41 C42 H42 117.0 . . ?
C47 C50 H50A 109.5 . . ?
C47 C50 H50B 109.5 . . ?
C47 C50 H50C 109.5 . . ?
H50A C50 H50B 109.5 . . ?
H50A C50 H50C 109.5 . . ?
H50B C50 H50C 109.5 . . ?
C38 C37 C36 104.6(5) . . ?
C38 C37 H37A 110.8 . . ?
C38 C37 H37B 110.8 . . ?
C36 C37 H37A 110.8 . . ?
C36 C37 H37B 110.8 . . ?
H37A C37 H37B 108.9 . . ?
C35 C52 H52A 109.5 . . ?
C35 C52 H52B 109.5 . . ?
C35 C52 H52C 109.5 . . ?
H52A C52 H52B 109.5 . . ?
H52A C52 H52C 109.5 . . ?
H52B C52 H52C 109.5 . . ?
C11 C10 H10A 110.9 . . ?
C11 C10 H10B 110.9 . . ?
C9 C10 C11 104.5(5) . . ?
C9 C10 H10A 110.9 . . ?
C9 C10 H10B 110.9 . . ?
H10A C10 H10B 108.9 . . ?
C40 C41 H41A 109.0 . . ?
C40 C41 H41B 109.0 . . ?
C42 C41 C40 112.8(5) . . ?
C42 C41 H41A 109.0 . . ?
C42 C41 H41B 109.0 . . ?
H41A C41 H41B 107.8 . . ?
Si2 C46 H46A 109.5 . . ?
Si2 C46 H46B 109.5 . . ?
Si2 C46 H46C 109.5 . . ?
H46A C46 H46B 109.5 . . ?
H46A C46 H46C 109.5 . . ?
H46B C46 H46C 109.5 . . ?
C21 C20 Si1 110.0(4) . . ?
C21 C20 C23 109.2(5) . . ?
C21 C20 C22 109.4(5) . . ?
C23 C20 Si1 109.1(4) . . ?
C22 C20 Si1 110.4(4) . . ?
C22 C20 C23 108.8(5) . . ?
Si1 C19 H19A 109.5 . . ?
Si1 C19 H19B 109.5 . . ?
Si1 C19 H19C 109.5 . . ?
H19A C19 H19B 109.5 . . ?
H19A C19 H19C 109.5 . . ?
H19B C19 H19C 109.5 . . ?
C8 C25 H25A 109.5 . . ?
C8 C25 H25B 109.5 . . ?
C8 C25 H25C 109.5 . . ?
H25A C25 H25B 109.5 . . ?
H25A C25 H25C 109.5 . . ?
H25B C25 H25C 109.5 . . ?
C20 C23 H23A 109.5 . . ?
C20 C23 H23B 109.5 . . ?
C20 C23 H23C 109.5 . . ?
H23A C23 H23B 109.5 . . ?
H23A C23 H23C 109.5 . . ?
H23B C23 H23C 109.5 . . ?
Si2 C45 H45A 109.5 . . ?
Si2 C45 H45B 109.5 . . ?
Si2 C45 H45C 109.5 . . ?
H45A C45 H45B 109.5 . . ?
H45A C45 H45C 109.5 . . ?
H45B C45 H45C 109.5 . . ?
O3 C26 H26 119.6 . . ?
C9 C26 O3 120.9(6) . . ?
C9 C26 H26 119.6 . . ?
Si1 C18 H18A 109.5 . . ?
Si1 C18 H18B 109.5 . . ?
Si1 C18 H18C 109.5 . . ?
H18A C18 H18B 109.5 . . ?
H18A C18 H18C 109.5 . . ?
H18B C18 H18C 109.5 . . ?
O6 C54 H54A 109.5 . . ?
O6 C54 H54B 109.5 . . ?
O6 C54 H54C 109.5 . . ?
H54A C54 H54B 109.5 . . ?
H54A C54 H54C 109.5 . . ?
H54B C54 H54C 109.5 . . ?
C47 C48 H48A 109.5 . . ?
C47 C48 H48B 109.5 . . ?
C47 C48 H48C 109.5 . . ?
H48A C48 H48B 109.5 . . ?
H48A C48 H48C 109.5 . . ?
H48B C48 H48C 109.5 . . ?
C20 C22 H22A 109.5 . . ?
C20 C22 H22B 109.5 . . ?
C20 C22 H22C 109.5 . . ?
H22A C22 H22B 109.5 . . ?
H22A C22 H22C 109.5 . . ?
H22B C22 H22C 109.5 . . ?
O3 C27 H27A 109.5 . . ?
O3 C27 H27B 109.5 . . ?
O3 C27 H27C 109.5 . . ?
H27A C27 H27B 109.5 . . ?
H27A C27 H27C 109.5 . . ?
H27B C27 H27C 109.5 . . ?

loop_
_geom_bond_atom_site_label_1
_geom_bond_atom_site_label_2
_geom_bond_distance
_geom_bond_site_symmetry_2
_geom_bond_publ_flag
Si2 O4 1.648(4) . ?
Si2 C47 1.889(6) . ?
Si2 C46 1.867(6) . ?
Si2 C45 1.874(6) . ?
Si1 O1 1.642(4) . ?
Si1 C20 1.875(6) . ?
Si1 C19 1.875(7) . ?
Si1 C18 1.881(6) . ?
O1 C1 1.420(6) . ?
O4 C28 1.424(6) . ?
O6 C53 1.380(8) . ?
O6 C54 1.413(7) . ?
O2 C7 1.206(7) . ?
O5 C34 1.209(6) . ?
C5 H5 1.0000 . ?
C5 C4 1.551(7) . ?
C5 C13 1.541(7) . ?
C5 C6 1.545(7) . ?
C1 H1 1.0000 . ?
C1 C2 1.522(7) . ?
C1 C17 1.528(7) . ?
C4 C24 1.551(7) . ?
C4 C16 1.527(6) . ?
C4 C3 1.548(7) . ?
C13 H13 1.0000 . ?
C13 C14 1.521(7) . ?
C13 C12 1.509(7) . ?
C7 C6 1.525(7) . ?
C7 C8 1.530(8) . ?
C39 H39 1.0000 . ?
C39 C40 1.513(7) . ?
C39 C38 1.529(7) . ?
C39 C35 1.551(7) . ?
C2 H2A 0.9900 . ?
C2 H2B 0.9900 . ?
C2 C3 1.523(7) . ?
C34 C33 1.521(7) . ?
C34 C35 1.514(7) . ?
C40 H40 1.0000 . ?
C40 C32 1.548(6) . ?
C40 C41 1.524(7) . ?
C6 H6A 0.9900 . ?
C6 H6B 0.9900 . ?
C28 H28 1.0000 . ?
C28 C29 1.520(7) . ?
C28 C44 1.529(7) . ?
C15 H15 0.9500 . ?
C15 C14 1.484(7) . ?
C15 C16 1.343(7) . ?
C31 C30 1.557(6) . ?
C31 C43 1.527(6) . ?
C31 C32 1.554(6) . ?
C31 C51 1.534(7) . ?
C17 H17A 0.9900 . ?
C17 H17B 0.9900 . ?
C17 C16 1.505(7) . ?
O3 C26 1.387(9) . ?
O3 C27 1.365(9) . ?
C24 H24A 0.9800 . ?
C24 H24B 0.9800 . ?
C24 H24C 0.9800 . ?
C29 H29A 0.9900 . ?
C29 H29B 0.9900 . ?
C29 C30 1.524(7) . ?
C33 H33A 0.9900 . ?
C33 H33B 0.9900 . ?
C33 C32 1.548(7) . ?
C38 H38A 0.9900 . ?
C38 H38B 0.9900 . ?
C38 C37 1.530(9) . ?
C30 H30A 0.9900 . ?
C30 H30B 0.9900 . ?
C43 C44 1.500(7) . ?
C43 C42 1.339(8) . ?
C8 C12 1.557(7) . ?
C8 C9 1.511(7) . ?
C8 C25 1.545(8) . ?
C14 H14A 0.9900 . ?
C14 H14B 0.9900 . ?
C53 H53 0.9500 . ?
C53 C36 1.333(8) . ?
C32 H32 1.0000 . ?
C11 H11A 0.9900 . ?
C11 H11B 0.9900 . ?
C11 C12 1.515(7) . ?
C11 C10 1.529(9) . ?
C44 H44A 0.9900 . ?
C44 H44B 0.9900 . ?
C47 C49 1.537(8) . ?
C47 C50 1.532(8) . ?
C47 C48 1.542(9) . ?
C3 H3A 0.9900 . ?
C3 H3B 0.9900 . ?
C51 H51A 0.9800 . ?
C51 H51B 0.9800 . ?
C51 H51C 0.9800 . ?
C49 H49A 0.9800 . ?
C49 H49B 0.9800 . ?
C49 H49C 0.9800 . ?
C36 C35 1.509(7) . ?
C36 C37 1.530(9) . ?
C12 H12 1.0000 . ?
C9 C10 1.518(9) . ?
C9 C26 1.314(9) . ?
C35 C52 1.538(7) . ?
C21 H21A 0.9800 . ?
C21 H21B 0.9800 . ?
C21 H21C 0.9800 . ?
C21 C20 1.537(9) . ?
C42 H42 0.9500 . ?
C42 C41 1.476(8) . ?
C50 H50A 0.9800 . ?
C50 H50B 0.9800 . ?
C50 H50C 0.9800 . ?
C37 H37A 0.9900 . ?
C37 H37B 0.9900 . ?
C52 H52A 0.9800 . ?
C52 H52B 0.9800 . ?
C52 H52C 0.9800 . ?
C10 H10A 0.9900 . ?
C10 H10B 0.9900 . ?
C41 H41A 0.9900 . ?
C41 H41B 0.9900 . ?
C46 H46A 0.9800 . ?
C46 H46B 0.9800 . ?
C46 H46C 0.9800 . ?
C20 C23 1.548(9) . ?
C20 C22 1.544(8) . ?
C19 H19A 0.9800 . ?
C19 H19B 0.9800 . ?
C19 H19C 0.9800 . ?
C25 H25A 0.9800 . ?
C25 H25B 0.9800 . ?
C25 H25C 0.9800 . ?
C23 H23A 0.9800 . ?
C23 H23B 0.9800 . ?
C23 H23C 0.9800 . ?
C45 H45A 0.9800 . ?
C45 H45B 0.9800 . ?
C45 H45C 0.9800 . ?
C26 H26 0.9500 . ?
C18 H18A 0.9800 . ?
C18 H18B 0.9800 . ?
C18 H18C 0.9800 . ?
C54 H54A 0.9800 . ?
C54 H54B 0.9800 . ?
C54 H54C 0.9800 . ?
C48 H48A 0.9800 . ?
C48 H48B 0.9800 . ?
C48 H48C 0.9800 . ?
C22 H22A 0.9800 . ?
C22 H22B 0.9800 . ?
C22 H22C 0.9800 . ?
C27 H27A 0.9800 . ?
C27 H27B 0.9800 . ?
C27 H27C 0.9800 . ?

loop_
_geom_torsion_atom_site_label_1
_geom_torsion_atom_site_label_2
_geom_torsion_atom_site_label_3
_geom_torsion_atom_site_label_4
_geom_torsion
_geom_torsion_site_symmetry_1
_geom_torsion_site_symmetry_2
_geom_torsion_site_symmetry_3
_geom_torsion_site_symmetry_4
_geom_torsion_publ_flag
Si2 O4 C28 C29 162.0(4) . . . . ?
Si2 O4 C28 C44 -78.1(5) . . . . ?
Si1 O1 C1 C2 145.4(4) . . . . ?
Si1 O1 C1 C17 -94.1(4) . . . . ?
O1 Si1 C20 C21 52.6(5) . . . . ?
O1 Si1 C20 C23 -67.1(5) . . . . ?
O1 Si1 C20 C22 173.4(5) . . . . ?
O1 C1 C2 C3 178.3(4) . . . . ?
O1 C1 C17 C16 -176.1(4) . . . . ?
O4 Si2 C47 C49 177.7(4) . . . . ?
O4 Si2 C47 C50 57.3(5) . . . . ?
O4 Si2 C47 C48 -62.0(4) . . . . ?
O4 C28 C29 C30 179.5(4) . . . . ?
O4 C28 C44 C43 -174.6(4) . . . . ?
O6 C53 C36 C35 2.6(9) . . . . ?
O6 C53 C36 C37 -170.1(6) . . . . ?
O2 C7 C6 C5 124.9(6) . . . . ?
O2 C7 C8 C12 -115.9(6) . . . . ?
O2 C7 C8 C9 -3.2(8) . . . . ?
O2 C7 C8 C25 123.6(6) . . . . ?
O5 C34 C33 C32 133.6(6) . . . . ?
O5 C34 C35 C39 -123.5(7) . . . . ?
O5 C34 C35 C36 -9.5(9) . . . . ?
O5 C34 C35 C52 115.3(7) . . . . ?
C5 C4 C16 C15 12.3(6) . . . . ?
C5 C4 C16 C17 -165.3(4) . . . . ?
C5 C4 C3 C2 169.3(4) . . . . ?
C5 C13 C14 C15 -42.1(6) . . . . ?
C5 C13 C12 C8 60.5(5) . . . . ?
C5 C13 C12 C11 -173.3(4) . . . . ?
C1 C2 C3 C4 -57.2(6) . . . . ?
C1 C17 C16 C4 51.6(6) . . . . ?
C1 C17 C16 C15 -126.1(5) . . . . ?
C4 C5 C13 C14 59.3(5) . . . . ?
C4 C5 C13 C12 -176.8(4) . . . . ?
C4 C5 C6 C7 172.8(5) . . . . ?
C13 C5 C4 C24 77.0(5) . . . . ?
C13 C5 C4 C16 -43.4(5) . . . . ?
C13 C5 C4 C3 -162.0(4) . . . . ?
C13 C5 C6 C7 41.5(7) . . . . ?
C7 C8 C12 C13 -66.3(5) . . . . ?
C7 C8 C12 C11 157.3(4) . . . . ?
C7 C8 C9 C10 -126.5(5) . . . . ?
C7 C8 C9 C26 61.9(8) . . . . ?
C39 C40 C32 C31 -173.8(4) . . . . ?
C39 C40 C32 C33 -45.2(6) . . . . ?
C39 C40 C41 C42 -164.3(5) . . . . ?
C39 C38 C37 C36 33.5(6) . . . . ?
C2 C1 C17 C16 -54.9(5) . . . . ?
C34 C33 C32 C40 38.7(7) . . . . ?
C34 C33 C32 C31 166.7(4) . . . . ?
C40 C39 C38 C37 -170.9(5) . . . . ?
C40 C39 C35 C34 -66.9(5) . . . . ?
C40 C39 C35 C36 168.4(4) . . . . ?
C40 C39 C35 C52 51.8(6) . . . . ?
C6 C5 C4 C24 -54.9(6) . . . . ?
C6 C5 C4 C16 -175.2(4) . . . . ?
C6 C5 C4 C3 66.1(5) . . . . ?
C6 C5 C13 C14 -169.3(4) . . . . ?
C6 C5 C13 C12 -45.4(5) . . . . ?
C6 C7 C8 C12 58.8(5) . . . . ?
C6 C7 C8 C9 171.5(5) . . . . ?
C6 C7 C8 C25 -61.7(6) . . . . ?
C28 C29 C30 C31 -59.4(6) . . . . ?
C31 C43 C44 C28 51.9(6) . . . . ?
C31 C43 C42 C41 4.2(10) . . . . ?
C17 C1 C2 C3 57.2(5) . . . . ?
C24 C4 C16 C15 -109.6(5) . . . . ?
C24 C4 C16 C17 72.8(5) . . . . ?
C24 C4 C3 C2 -68.9(5) . . . . ?
C29 C28 C44 C43 -54.3(6) . . . . ?
C33 C34 C35 C39 56.8(6) . . . . ?
C33 C34 C35 C36 170.8(5) . . . . ?
C33 C34 C35 C52 -64.3(6) . . . . ?
C38 C39 C40 C32 -174.3(5) . . . . ?
C38 C39 C40 C41 -53.7(7) . . . . ?
C38 C39 C35 C34 160.4(5) . . . . ?
C38 C39 C35 C36 35.6(5) . . . . ?
C38 C39 C35 C52 -81.0(5) . . . . ?
C30 C31 C43 C44 -47.9(6) . . . . ?
C30 C31 C43 C42 132.4(6) . . . . ?
C30 C31 C32 C40 -164.9(4) . . . . ?
C30 C31 C32 C33 66.2(5) . . . . ?
C43 C31 C30 C29 51.2(6) . . . . ?
C43 C31 C32 C40 -47.4(5) . . . . ?
C43 C31 C32 C33 -176.3(4) . . . . ?
C43 C42 C41 C40 11.4(10) . . . . ?
C8 C7 C6 C5 -50.0(6) . . . . ?
C8 C9 C10 C11 -12.6(6) . . . . ?
C8 C9 C26 O3 0.4(12) . . . . ?
C14 C13 C12 C8 -177.1(4) . . . . ?
C14 C13 C12 C11 -50.9(6) . . . . ?
C14 C15 C16 C4 3.4(8) . . . . ?
C14 C15 C16 C17 -179.1(5) . . . . ?
C53 C36 C35 C39 171.6(5) . . . . ?
C53 C36 C35 C34 57.3(8) . . . . ?
C53 C36 C35 C52 -68.2(7) . . . . ?
C53 C36 C37 C38 162.4(6) . . . . ?
C32 C40 C41 C42 -43.4(7) . . . . ?
C32 C31 C30 C29 170.2(4) . . . . ?
C32 C31 C43 C44 -166.2(4) . . . . ?
C32 C31 C43 C42 14.1(7) . . . . ?
C44 C28 C29 C30 58.1(6) . . . . ?
C44 C43 C42 C41 -175.5(6) . . . . ?
C16 C4 C3 C2 49.2(5) . . . . ?
C16 C15 C14 C13 12.2(7) . . . . ?
C47 Si2 O4 C28 -161.9(4) . . . . ?
C3 C4 C16 C15 131.4(5) . . . . ?
C3 C4 C16 C17 -46.2(5) . . . . ?
C51 C31 C30 C29 -67.1(5) . . . . ?
C51 C31 C43 C44 71.1(5) . . . . ?
C51 C31 C43 C42 -108.6(6) . . . . ?
C51 C31 C32 C40 73.5(5) . . . . ?
C51 C31 C32 C33 -55.4(6) . . . . ?
C12 C13 C14 C15 -164.0(4) . . . . ?
C12 C8 C9 C10 -13.4(6) . . . . ?
C12 C8 C9 C26 175.0(7) . . . . ?
C12 C11 C10 C9 34.1(6) . . . . ?
C9 C8 C12 C13 170.9(4) . . . . ?
C9 C8 C12 C11 34.6(5) . . . . ?
C35 C39 C40 C32 62.3(5) . . . . ?
C35 C39 C40 C41 -177.0(5) . . . . ?
C35 C39 C38 C37 -42.9(5) . . . . ?
C35 C34 C33 C32 -46.7(7) . . . . ?
C35 C36 C37 C38 -11.5(6) . . . . ?
C42 C43 C44 C28 -128.4(6) . . . . ?
C37 C36 C35 C39 -14.8(5) . . . . ?
C37 C36 C35 C34 -129.0(5) . . . . ?
C37 C36 C35 C52 105.4(5) . . . . ?
C10 C11 C12 C13 -173.2(4) . . . . ?
C10 C11 C12 C8 -42.7(5) . . . . ?
C10 C9 C26 O3 -169.9(7) . . . . ?
C41 C40 C32 C31 63.1(6) . . . . ?
C41 C40 C32 C33 -168.3(5) . . . . ?
C46 Si2 O4 C28 -41.0(5) . . . . ?
C46 Si2 C47 C49 57.6(5) . . . . ?
C46 Si2 C47 C50 -62.7(5) . . . . ?
C46 Si2 C47 C48 177.9(4) . . . . ?
C20 Si1 O1 C1 149.5(4) . . . . ?
C19 Si1 O1 C1 -92.0(5) . . . . ?
C19 Si1 C20 C21 -65.3(5) . . . . ?
C19 Si1 C20 C23 175.0(4) . . . . ?
C19 Si1 C20 C22 55.5(6) . . . . ?
C25 C8 C12 C13 54.0(6) . . . . ?
C25 C8 C12 C11 -82.3(5) . . . . ?
C25 C8 C9 C10 105.5(6) . . . . ?
C25 C8 C9 C26 -66.1(8) . . . . ?
C45 Si2 O4 C28 79.1(5) . . . . ?
C45 Si2 C47 C49 -61.3(5) . . . . ?
C45 Si2 C47 C50 178.3(4) . . . . ?
C45 Si2 C47 C48 59.0(5) . . . . ?
C26 C9 C10 C11 159.1(7) . . . . ?
C18 Si1 O1 C1 29.6(5) . . . . ?
C18 Si1 C20 C21 173.1(4) . . . . ?
C18 Si1 C20 C23 53.4(5) . . . . ?
C18 Si1 C20 C22 -66.1(6) . . . . ?
C54 O6 C53 C36 -165.7(6) . . . . ?
C27 O3 C26 C9 -162.5(8) . . . . ?

loop_
_exptl_oxdiff_crystal_face_indexfrac_h
_exptl_oxdiff_crystal_face_indexfrac_k
_exptl_oxdiff_crystal_face_indexfrac_l
_exptl_oxdiff_crystal_face_x
_exptl_oxdiff_crystal_face_y
_exptl_oxdiff_crystal_face_z
-2.1863 6.9087 -3.1521 -0.0246 -0.0474 0.9986
-3.1730 -2.8310 -3.0676 -0.4307 -0.9022 -0.0233
1.9262 -7.1332 2.8997 -0.0104 -0.0261 -0.9996
3.1583 2.8798 3.0461 0.4306 0.9021 0.0302
0.4757 0.2134 -11.6452 -0.9483 0.2284 0.2203
-0.9606 1.4406 11.2412 0.9723 -0.2337 0.0090
